data_2209354
loop_
_publ_author_name
'Ai-Xi Hu'
'Yu Wang'
'Gao Cao'
'Jian-Yu  Zhang'

_publ_section_title
;1-(4-Chlorophenyl)-4,4-dimethyl-3-(4<i>H</i>-1,2,4-triazol-4-ylmethyl)pentan-3-ol
 monohydrate
;
_journal_coeditor_code XU2031
_journal_issue 6
_journal_name_full 'Acta Crystallographica Section E'
_journal_page_first o2129
_journal_page_last o2130
_journal_paper_doi 10.1107/S1600536806015376
_journal_volume 62
_journal_year 2006
_chemical_formula_iupac 'C16 H22 Cl N3 O, H2 O'
_chemical_formula_moiety 'C16 H22 Cl N3 O, H2 O'
_chemical_formula_sum 'C16 H24 Cl N3 O2'
_chemical_formula_weight 325.83
_chemical_melting_point 456
_chemical_name_systematic
;
1-(4-Chlorophenyl)-4,4-dimethyl-3-(4H-1,2,4-triazol-4-ylmethyl)pentan-3-ol
monohydrate
;
_space_group_IT_number 2
_symmetry_cell_setting triclinic
_symmetry_space_group_name_Hall '-P 1'
_symmetry_space_group_name_H-M 'P -1'
_atom_sites_solution_hydrogens geom
_atom_sites_solution_primary direct
_atom_sites_solution_secondary difmap
_cell_angle_alpha 84.2230(10)
_cell_angle_beta 86.2840(10)
_cell_angle_gamma 80.4830(10)
_cell_formula_units_Z 2
_cell_length_a 7.6326(5)
_cell_length_b 8.6811(6)
_cell_length_c 13.0126(9)
_cell_measurement_reflns_used 2936
_cell_measurement_temperature 295(2)
_cell_measurement_theta_max 26.8
_cell_measurement_theta_min 2.4
_cell_volume 845.00(10)
_computing_cell_refinement 'SAINT-Plus (Bruker, 2003)'
_computing_data_collection 'SMART (Bruker, 2001)'
_computing_data_reduction SAINT-Plus
_computing_molecular_graphics 'ORTEP-3 for Windows (Farrugia, 1997)'
_computing_publication_material 'SHELXTL (Bruker, 1997)'
_computing_structure_refinement 'SHELXL97 (Sheldrick, 1997)'
_computing_structure_solution 'SHELXS97 (Sheldrick, 1997)'
_diffrn_ambient_temperature 295(2)
_diffrn_measured_fraction_theta_full 0.97
_diffrn_measured_fraction_theta_max 0.97
_diffrn_measurement_device_type 'Bruker AXS SMART 1000 CCD'
_diffrn_measurement_method \w
_diffrn_radiation_monochromator graphite
_diffrn_radiation_source 'fine-focus sealed tube'
_diffrn_radiation_type MoK\a
_diffrn_radiation_wavelength 0.71073
_diffrn_reflns_av_R_equivalents 0.036
_diffrn_reflns_av_sigmaI/netI 0.064
_diffrn_reflns_limit_h_max 9
_diffrn_reflns_limit_h_min -9
_diffrn_reflns_limit_k_max 11
_diffrn_reflns_limit_k_min -11
_diffrn_reflns_limit_l_max 16
_diffrn_reflns_limit_l_min -16
_diffrn_reflns_number 6924
_diffrn_reflns_theta_full 27.1
_diffrn_reflns_theta_max 27.1
_diffrn_reflns_theta_min 1.6
_diffrn_standards_interval_count 0
_diffrn_standards_interval_time 0
_diffrn_standards_number 0
_exptl_absorpt_coefficient_mu 0.237
_exptl_absorpt_correction_T_max 0.952
_exptl_absorpt_correction_T_min 0.903
_exptl_absorpt_correction_type multi-scan
_exptl_absorpt_process_details '(SADABS; Sheldrick, 1996)'
_exptl_crystal_colour colorless
_exptl_crystal_density_diffrn 1.281
_exptl_crystal_density_method 'not measured'
_exptl_crystal_description block
_exptl_crystal_F_000 348
_exptl_crystal_size_max 0.44
_exptl_crystal_size_mid 0.37
_exptl_crystal_size_min 0.21
_refine_diff_density_max 0.75
_refine_diff_density_min -0.45
_refine_ls_extinction_method none
_refine_ls_goodness_of_fit_ref 1.088
_refine_ls_hydrogen_treatment mixed
_refine_ls_matrix_type full
_refine_ls_number_parameters 211
_refine_ls_number_reflns 3587
_refine_ls_number_restraints 0
_refine_ls_restrained_S_all 1.088
_refine_ls_R_factor_all 0.087
_refine_ls_R_factor_gt 0.056
_refine_ls_shift/su_max 0.000
_refine_ls_shift/su_mean 0.000
_refine_ls_structure_factor_coef Fsqd
_refine_ls_weighting_details 'calc w=1/[\s^2^(Fo^2^)+(0.0831P)^2^+0.071P] where P=(Fo^2^+2Fc^2^)/3'
_refine_ls_weighting_scheme calc
_refine_ls_wR_factor_gt 0.159
_refine_ls_wR_factor_ref 0.180
_reflns_number_gt 2291
_reflns_number_total 3587
_reflns_threshold_expression I>2\s(I)
_cod_data_source_file xu2031.cif
_cod_data_source_block I
_cod_depositor_comments
;
The following automatic conversions were performed:
'_symmetry_cell_setting' value 'Triclinic' changed to 'triclinic'
according to '/home/saulius/struct/CIF-dictionaries/cif_core.dic'
dictionary named 'cif_core.dic' version 2.4.1 from 2010-06-29.

Automatic conversion script
Id: cif_fix_enum 1527 2010-12-29 10:47:43Z saulius 

The following automatic conversions were performed:

'_symmetry_cell_setting' value 'Triclinic' changed to 'triclinic'
according to /home/saulius/struct/CIF-dictionaries/cif_core.dic
dictionary named 'cif_core.dic' version 2.4.1 from 2010-06-29.

Automatic conversion script
Id: cif_fix_values 1715 2011-07-08 13:25:40Z adriana 
;
_cod_database_code 2209354
_cod_database_fobs_code 2209354

loop_
_symmetry_equiv_pos_as_xyz
'x, y, z'
'-x, -y, -z'

loop_
_atom_site_type_symbol
_atom_site_label
_atom_site_fract_x
_atom_site_fract_y
_atom_site_fract_z
_atom_site_U_iso_or_equiv
_atom_site_adp_type
_atom_site_calc_flag
_atom_site_refinement_flags
_atom_site_occupancy
Cl Cl1 0.36582(12) 1.05834(10) 0.25154(6) 0.0746(3) Uani d . 1
C C1 0.3086(3) 0.6928(3) 0.6665(2) 0.0508(7) Uani d . 1
H H1A 0.3107 0.7581 0.7225 0.061 Uiso calc R 1
H H1B 0.4064 0.6062 0.6736 0.061 Uiso calc R 1
C C2 0.1322(3) 0.6293(3) 0.67306(17) 0.0394(5) Uani d . 1
H H2A 0.1207 0.5875 0.6079 0.047 Uiso calc R 1
H H2B 0.0369 0.7174 0.6791 0.047 Uiso calc R 1
C C3 0.1010(3) 0.5026(2) 0.76017(16) 0.0318(5) Uani d . 1
C C4 -0.0393(3) 0.4033(3) 0.72949(17) 0.0362(5) Uani d . 1
C C5 0.0306(4) 0.3150(4) 0.6362(2) 0.0638(8) Uani d . 1
H H5A 0.1447 0.2537 0.6500 0.096 Uiso calc R 1
H H5B 0.0421 0.3885 0.5769 0.096 Uiso calc R 1
H H5C -0.0508 0.2469 0.6229 0.096 Uiso calc R 1
C C6 -0.2142(4) 0.5072(4) 0.7020(3) 0.0716(10) Uani d . 1
H H6A -0.1936 0.5808 0.6442 0.107 Uiso calc R 1
H H6B -0.2622 0.5629 0.7603 0.107 Uiso calc R 1
H H6C -0.2971 0.4432 0.6844 0.107 Uiso calc R 1
C C7 -0.0782(5) 0.2804(4) 0.8166(2) 0.0716(9) Uani d . 1
H H7A -0.1592 0.2186 0.7940 0.107 Uiso calc R 1
H H7B -0.1305 0.3317 0.8758 0.107 Uiso calc R 1
H H7C 0.0306 0.2135 0.8348 0.107 Uiso calc R 1
C C8 0.0375(3) 0.5731(3) 0.86161(18) 0.0410(6) Uani d . 1
H H8A -0.0805 0.6332 0.8536 0.049 Uiso calc R 1
H H8B 0.0280 0.4882 0.9152 0.049 Uiso calc R 1
C C9 0.1140(4) 0.8305(3) 0.90441(19) 0.0476(6) Uani d . 1
H H9 0.0054 0.8917 0.8887 0.057 Uiso calc R 1
C C10 0.3212(3) 0.6368(3) 0.92623(19) 0.0467(6) Uani d . 1
H H10 0.3855 0.5358 0.9292 0.056 Uiso calc R 1
C C11 0.3308(3) 0.7878(3) 0.56433(18) 0.0395(6) Uani d . 1
C C12 0.2345(3) 0.9341(3) 0.5445(2) 0.0477(6) Uani d . 1
H H12 0.1587 0.9775 0.5966 0.057 Uiso calc R 1
C C13 0.2465(4) 1.0193(3) 0.4496(2) 0.0509(7) Uani d . 1
H H13 0.1815 1.1194 0.4383 0.061 Uiso calc R 1
C C14 0.3548(3) 0.9546(3) 0.37279(18) 0.0445(6) Uani d . 1
C C15 0.4555(3) 0.8092(3) 0.3894(2) 0.0475(6) Uani d . 1
H H15 0.5306 0.7662 0.3368 0.057 Uiso calc R 1
C C16 0.4433(3) 0.7279(3) 0.4853(2) 0.0461(6) Uani d . 1
H H16 0.5127 0.6298 0.4973 0.055 Uiso calc R 1
H H2C 0.386(5) 0.216(4) 0.977(3) 0.080(12) Uiso d . 1
H H2D 0.294(5) 0.099(5) 0.958(3) 0.097(12) Uiso d . 1
N N1 0.3823(3) 0.7574(3) 0.95070(17) 0.0542(6) Uani d . 1
N N2 0.2474(3) 0.8840(3) 0.93731(18) 0.0547(6) Uani d . 1
N N3 0.1533(2) 0.6749(2) 0.89595(14) 0.0393(5) Uani d . 1
O O1 0.26828(19) 0.40458(19) 0.77488(12) 0.0402(4) Uani d . 1
H H1 0.2609 0.3439 0.8269 0.060 Uiso calc R 1
O O2W 0.2879(3) 0.2100(3) 0.96312(16) 0.0575(5) Uani d . 1

loop_
_atom_site_aniso_label
_atom_site_aniso_U_11
_atom_site_aniso_U_22
_atom_site_aniso_U_33
_atom_site_aniso_U_12
_atom_site_aniso_U_13
_atom_site_aniso_U_23
Cl1 0.0978(7) 0.0790(6) 0.0509(5) -0.0363(5) -0.0056(4) 0.0134(4)
C1 0.0464(14) 0.0619(17) 0.0469(14) -0.0216(13) -0.0133(11) 0.0101(12)
C2 0.0376(12) 0.0427(13) 0.0384(12) -0.0084(10) -0.0106(10) 0.0020(10)
C3 0.0311(11) 0.0348(12) 0.0307(11) -0.0056(9) -0.0071(8) -0.0041(9)
C4 0.0359(12) 0.0374(12) 0.0378(12) -0.0090(10) -0.0100(9) -0.0051(9)
C5 0.0688(19) 0.0662(19) 0.0665(19) -0.0243(16) -0.0027(15) -0.0329(15)
C6 0.0456(16) 0.0560(18) 0.120(3) -0.0043(13) -0.0375(17) -0.0260(18)
C7 0.091(2) 0.074(2) 0.0625(19) -0.0530(19) -0.0245(16) 0.0111(16)
C8 0.0406(13) 0.0483(14) 0.0390(13) -0.0152(11) -0.0052(10) -0.0119(11)
C9 0.0522(15) 0.0455(15) 0.0484(14) -0.0121(12) -0.0088(12) -0.0092(11)
C10 0.0463(14) 0.0536(16) 0.0429(14) -0.0094(12) -0.0162(11) -0.0061(11)
C11 0.0340(12) 0.0426(13) 0.0447(13) -0.0145(10) -0.0097(10) 0.0004(10)
C12 0.0503(15) 0.0427(14) 0.0494(15) -0.0050(12) 0.0022(12) -0.0087(11)
C13 0.0550(16) 0.0386(13) 0.0564(16) -0.0024(12) -0.0056(13) 0.0013(12)
C14 0.0498(14) 0.0492(15) 0.0390(13) -0.0227(12) -0.0051(11) 0.0006(11)
C15 0.0420(14) 0.0506(15) 0.0530(15) -0.0140(12) 0.0081(12) -0.0152(12)
C16 0.0346(13) 0.0361(13) 0.0659(17) -0.0007(10) -0.0052(12) -0.0024(12)
N1 0.0559(14) 0.0652(15) 0.0486(13) -0.0238(12) -0.0157(10) -0.0083(11)
N2 0.0645(15) 0.0518(14) 0.0546(13) -0.0240(12) -0.0099(11) -0.0087(11)
N3 0.0415(11) 0.0474(12) 0.0332(10) -0.0131(9) -0.0075(8) -0.0101(8)
O1 0.0343(8) 0.0422(10) 0.0425(9) -0.0019(7) -0.0101(7) 0.0021(7)
O2W 0.0537(13) 0.0487(12) 0.0716(14) -0.0080(10) -0.0289(10) 0.0037(10)

loop_
_atom_type_symbol
_atom_type_description
_atom_type_scat_dispersion_real
_atom_type_scat_dispersion_imag
_atom_type_scat_source
C C 0.0033 0.0016 'International Tables Vol C Tables 4.2.6.8 and 6.1.1.4'
H H 0.0000 0.0000 'International Tables Vol C Tables 4.2.6.8 and 6.1.1.4'
N N 0.0061 0.0033 'International Tables Vol C Tables 4.2.6.8 and 6.1.1.4'
O O 0.0106 0.0060 'International Tables Vol C Tables 4.2.6.8 and 6.1.1.4'
Cl Cl 0.1484 0.1585 'International Tables Vol C Tables 4.2.6.8 and 6.1.1.4'

loop_
_geom_angle_atom_site_label_1
_geom_angle_atom_site_label_2
_geom_angle_atom_site_label_3
_geom_angle
C11 C1 C2 110.24(19)
C11 C1 H1A 109.6
C2 C1 H1A 109.6
C11 C1 H1B 109.6
C2 C1 H1B 109.6
H1A C1 H1B 108.1
C1 C2 C3 118.44(19)
C1 C2 H2A 107.7
C3 C2 H2A 107.7
C1 C2 H2B 107.7
C3 C2 H2B 107.7
H2A C2 H2B 107.1
O1 C3 C8 108.42(17)
O1 C3 C2 106.56(16)
C8 C3 C2 111.84(19)
O1 C3 C4 110.06(17)
C8 C3 C4 109.23(17)
C2 C3 C4 110.67(17)
C5 C4 C6 107.9(2)
C5 C4 C7 106.7(2)
C6 C4 C7 108.3(2)
C5 C4 C3 110.55(19)
C6 C4 C3 111.52(19)
C7 C4 C3 111.75(19)
C4 C5 H5A 109.5
C4 C5 H5B 109.5
H5A C5 H5B 109.5
C4 C5 H5C 109.5
H5A C5 H5C 109.5
H5B C5 H5C 109.5
C4 C6 H6A 109.5
C4 C6 H6B 109.5
H6A C6 H6B 109.5
C4 C6 H6C 109.5
H6A C6 H6C 109.5
H6B C6 H6C 109.5
C4 C7 H7A 109.5
C4 C7 H7B 109.5
H7A C7 H7B 109.5
C4 C7 H7C 109.5
H7A C7 H7C 109.5
H7B C7 H7C 109.5
N3 C8 C3 114.44(18)
N3 C8 H8A 108.7
C3 C8 H8A 108.7
N3 C8 H8B 108.7
C3 C8 H8B 108.7
H8A C8 H8B 107.6
N2 C9 N3 111.3(2)
N2 C9 H9 124.4
N3 C9 H9 124.4
N1 C10 N3 111.8(2)
N1 C10 H10 124.1
N3 C10 H10 124.1
C12 C11 C16 117.3(2)
C12 C11 C1 121.3(2)
C16 C11 C1 121.4(2)
C11 C12 C13 122.0(2)
C11 C12 H12 119.0
C13 C12 H12 119.0
C14 C13 C12 119.0(2)
C14 C13 H13 120.5
C12 C13 H13 120.5
C13 C14 C15 121.1(2)
C13 C14 Cl1 119.5(2)
C15 C14 Cl1 119.5(2)
C14 C15 C16 118.7(2)
C14 C15 H15 120.7
C16 C15 H15 120.7
C15 C16 C11 121.9(2)
C15 C16 H16 119.0
C11 C16 H16 119.0
C10 N1 N2 106.7(2)
C9 N2 N1 106.4(2)
C10 N3 C9 103.8(2)
C10 N3 C8 128.8(2)
C9 N3 C8 127.4(2)
C3 O1 H1 109.5
H2C O2W H2D 103(3)

loop_
_geom_bond_atom_site_label_1
_geom_bond_atom_site_label_2
_geom_bond_distance
Cl1 C14 1.741(2)
C1 C11 1.507(3)
C1 C2 1.531(3)
C1 H1A 0.9700
C1 H1B 0.9700
C2 C3 1.533(3)
C2 H2A 0.9700
C2 H2B 0.9700
C3 O1 1.425(3)
C3 C8 1.527(3)
C3 C4 1.575(3)
C4 C5 1.521(3)
C4 C6 1.524(4)
C4 C7 1.526(3)
C5 H5A 0.9600
C5 H5B 0.9600
C5 H5C 0.9600
C6 H6A 0.9600
C6 H6B 0.9600
C6 H6C 0.9600
C7 H7A 0.9600
C7 H7B 0.9600
C7 H7C 0.9600
C8 N3 1.467(3)
C8 H8A 0.9700
C8 H8B 0.9700
C9 N2 1.300(3)
C9 N3 1.349(3)
C9 H9 0.9300
C10 N1 1.289(3)
C10 N3 1.344(3)
C10 H10 0.9300
C11 C12 1.367(3)
C11 C16 1.382(3)
C12 C13 1.381(3)
C12 H12 0.9300
C13 C14 1.360(4)
C13 H13 0.9300
C14 C15 1.370(4)
C15 C16 1.376(3)
C15 H15 0.9300
C16 H16 0.9300
N1 N2 1.382(3)
O1 H1 0.8200
O2W H2C 0.79(4)
O2W H2D 0.97(4)

loop_
_geom_hbond_atom_site_label_D
_geom_hbond_atom_site_label_H
_geom_hbond_atom_site_label_A
_geom_hbond_site_symmetry_A
_geom_hbond_distance_DH
_geom_hbond_distance_HA
_geom_hbond_distance_DA
_geom_hbond_angle_DHA
O1 H1 O2W . 0.82 2.02 2.830(3) 168
O2W H2C N1 2_667 0.79(4) 2.11(4) 2.888(3) 166(3)
O2W H2D N2 1_545 0.97(4) 2.00(4) 2.951(3) 166(3)

loop_
_geom_torsion_atom_site_label_1
_geom_torsion_atom_site_label_2
_geom_torsion_atom_site_label_3
_geom_torsion_atom_site_label_4
_geom_torsion
C11 C1 C2 C3 167.5(2)
C1 C2 C3 O1 -36.2(3)
C1 C2 C3 C8 82.1(3)
C1 C2 C3 C4 -155.9(2)
O1 C3 C4 C5 -54.0(3)
C8 C3 C4 C5 -172.9(2)
C2 C3 C4 C5 63.6(3)
O1 C3 C4 C6 -174.0(2)
C8 C3 C4 C6 67.1(3)
C2 C3 C4 C6 -56.5(3)
O1 C3 C4 C7 64.7(3)
C8 C3 C4 C7 -54.2(3)
C2 C3 C4 C7 -177.8(2)
O1 C3 C8 N3 62.9(2)
C2 C3 C8 N3 -54.3(3)
C4 C3 C8 N3 -177.19(19)
C2 C1 C11 C12 73.8(3)
C2 C1 C11 C16 -103.4(3)
C16 C11 C12 C13 0.6(4)
C1 C11 C12 C13 -176.6(2)
C11 C12 C13 C14 1.2(4)
C12 C13 C14 C15 -2.0(4)
C12 C13 C14 Cl1 178.03(19)
C13 C14 C15 C16 0.9(4)
Cl1 C14 C15 C16 -179.11(17)
C14 C15 C16 C11 1.0(4)
C12 C11 C16 C15 -1.8(4)
C1 C11 C16 C15 175.5(2)
N3 C10 N1 N2 0.7(3)
N3 C9 N2 N1 0.4(3)
C10 N1 N2 C9 -0.6(3)
N1 C10 N3 C9 -0.4(3)
N1 C10 N3 C8 179.6(2)
N2 C9 N3 C10 0.0(3)
N2 C9 N3 C8 180.0(2)
C3 C8 N3 C10 -65.6(3)
C3 C8 N3 C9 114.5(3)
